data_7705471
loop_
_publ_author_name
'Arauzo, A.'
'Gasque, L.'
'Fuertes, S.'
'Tenorio, C.'
'Bern\`es, S'
'Bartolom\'e, E'

_publ_section_title
;
 Coumarin-lanthanide based compounds with SMM behavior and high quantum
 yield luminescence.
;
_journal_issue 39
_journal_name_full 'Dalton transactions (Cambridge, England : 2003)'
_journal_page_first 13671
_journal_page_last 13684
_journal_paper_doi 10.1039/d0dt02614j
_journal_volume 49
_journal_year 2020
_chemical_formula_moiety 'C45 H31 Eu N2 O13, 1.5(H2 O)'
_chemical_formula_sum 'C45 H34 Eu N2 O14.5'
_chemical_formula_weight 986.70
_space_group_crystal_system monoclinic
_space_group_IT_number 14
_space_group_name_Hall '-P 2yn'
_space_group_name_H-M_alt 'P 1 21/n 1'
_atom_sites_solution_hydrogens mixed
_atom_sites_solution_primary direct
_atom_sites_solution_secondary difmap
_audit_creation_date 2018-06-21
_audit_creation_method SHELXL-2018/3
_audit_update_record
;
2020-06-30 deposited with the CCDC.	2020-09-22 downloaded from the CCDC.
;
_cell_angle_alpha 90
_cell_angle_beta 90.983(2)
_cell_angle_gamma 90
_cell_formula_units_Z 4
_cell_length_a 13.6208(3)
_cell_length_b 17.3161(3)
_cell_length_c 18.5812(4)
_cell_measurement_reflns_used 69972
_cell_measurement_temperature 295(1)
_cell_measurement_theta_max 26.03
_cell_measurement_theta_min 2.05
_cell_volume 4381.90(15)
_computing_cell_refinement 'X-AREA 1.82'
_computing_data_collection 'X-AREA 1.82 (Stoe & Cie, 2018)'
_computing_data_reduction 'X-AREA 1.82'
_computing_molecular_graphics 'XP in SHELXTL-Plus (Sheldrick, 2008) and Mercury (Macrae et al., 2008)'
_computing_publication_material 'PublCif (Westrip, 2010)'
_computing_structure_refinement 'SHELXL-2018/3 (Sheldrick, 2018)'
_computing_structure_solution 'SHELXT-2018/2 (Sheldrick, 2015a)'
_diffrn_ambient_environment air
_diffrn_ambient_temperature 295(1)
_diffrn_detector 'Reverse-biased silicon diode array'
_diffrn_detector_area_resol_mean 5.81
_diffrn_detector_type 'Dectris Pilatus 100K R'
_diffrn_measured_fraction_theta_full 0.997
_diffrn_measured_fraction_theta_max 0.998
_diffrn_measurement_details
;
1619 frames, 30-40 s/frame, 1 deg./frame, detector distance = 40 mm
;
_diffrn_measurement_device 'Eulerian four-circle diffractometer'
_diffrn_measurement_device_type 'Stoe Stadivari'
_diffrn_measurement_method '\w scans'
_diffrn_measurement_specimen_support Mitegen
_diffrn_radiation_collimation '0.6 mm diameter'
_diffrn_radiation_monochromator 'Graded multilayer mirror'
_diffrn_radiation_polarisn_norm -90
_diffrn_radiation_probe x-ray
_diffrn_radiation_type AgK\a
_diffrn_radiation_wavelength 0.56083
_diffrn_reflns_av_R_equivalents 0.0768
_diffrn_reflns_av_unetI/netI 0.0363
_diffrn_reflns_Laue_measured_fraction_full 0.997
_diffrn_reflns_Laue_measured_fraction_max 0.998
_diffrn_reflns_limit_h_max 20
_diffrn_reflns_limit_h_min -20
_diffrn_reflns_limit_k_max 24
_diffrn_reflns_limit_k_min -25
_diffrn_reflns_limit_l_max 27
_diffrn_reflns_limit_l_min -27
_diffrn_reflns_number 156004
_diffrn_reflns_point_group_measured_fraction_full 0.997
_diffrn_reflns_point_group_measured_fraction_max 0.998
_diffrn_reflns_theta_full 19.664
_diffrn_reflns_theta_max 24.353
_diffrn_reflns_theta_min 2.048
_diffrn_source 'Sealed X-ray tube'
_diffrn_source_current 0.600
_diffrn_source_power 0.039
_diffrn_source_type 'Axo Astix-f Microfocus source'
_diffrn_source_voltage 65
_exptl_absorpt_coefficient_mu 0.806
_exptl_absorpt_correction_T_max 1.0000
_exptl_absorpt_correction_T_min 0.4784
_exptl_absorpt_correction_type multi-scan
_exptl_absorpt_process_details 'X-AREA 1.82 (Stoe & Cie, 2018)'
_exptl_crystal_colour colourless
_exptl_crystal_density_diffrn 1.496
_exptl_crystal_description prism
_exptl_crystal_F_000 1988
_exptl_crystal_recrystallization_method 'Re-crystallisation from solvent: Ethanol'
_exptl_crystal_size_max 0.400
_exptl_crystal_size_mid 0.200
_exptl_crystal_size_min 0.120
_refine_diff_density_max 2.021
_refine_diff_density_min -0.830
_refine_diff_density_rms 0.127
_refine_ls_extinction_method none
_refine_ls_goodness_of_fit_ref 1.064
_refine_ls_hydrogen_treatment mixed
_refine_ls_matrix_type full
_refine_ls_number_constraints 0
_refine_ls_number_parameters 604
_refine_ls_number_reflns 14574
_refine_ls_number_restraints 12
_refine_ls_restrained_S_all 1.063
_refine_ls_R_factor_all 0.0739
_refine_ls_R_factor_gt 0.0421
_refine_ls_shift/su_max 0.004
_refine_ls_shift/su_mean 0.000
_refine_ls_structure_factor_coef Fsqd
_refine_ls_weighting_details 'w=1/[\s^2^(Fo^2^)+(0.0767P)^2^+0.5036P] where P=(Fo^2^+2Fc^2^)/3'
_refine_ls_weighting_scheme calc
_refine_ls_wR_factor_gt 0.1095
_refine_ls_wR_factor_ref 0.1351
_reflns_Friedel_coverage 0.000
_reflns_number_gt 9832
_reflns_number_total 14574
_reflns_threshold_expression 'I > 2\s(I)'
_cod_data_source_file d0dt02614j2.cif
_cod_data_source_block Eu-phen
_cod_depositor_comments 'Adding full bibliography for 7705471--7705478.cif.'
_cod_original_sg_symbol_H-M 'P 21/n'
_cod_original_formula_sum 'C45 H34 Eu N2 O14.50'
_cod_database_code 7705471
_shelx_shelxl_version_number 2018/3
_shelx_estimated_absorpt_t_min 0.739
_shelx_estimated_absorpt_t_max 0.909

loop_
_space_group_symop_operation_xyz
'x, y, z'
'-x+1/2, y+1/2, -z+1/2'
'-x, -y, -z'
'x-1/2, -y-1/2, z-1/2'

loop_
_atom_site_label
_atom_site_type_symbol
_atom_site_fract_x
_atom_site_fract_y
_atom_site_fract_z
_atom_site_U_iso_or_equiv
_atom_site_adp_type
_atom_site_occupancy
_atom_site_site_symmetry_order
_atom_site_calc_flag
_atom_site_refinement_flags_posn
_atom_site_refinement_flags_adp
_atom_site_refinement_flags_occupancy
_atom_site_disorder_assembly
_atom_site_disorder_group
Eu1 Eu 0.55060(2) 0.65244(2) 0.23695(2) 0.03490(6) Uani 1 1 d . . . . .
O1 O 0.1175(2) 0.6056(3) 0.1984(2) 0.0822(11) Uani 1 1 d . . . . .
O2 O 0.1264(3) 0.7290(3) 0.1739(3) 0.0983(13) Uani 1 1 d . . . . .
O3 O 0.41360(19) 0.57665(15) 0.19867(16) 0.0499(6) Uani 1 1 d . . . . .
O4 O 0.4283(2) 0.72547(16) 0.16401(16) 0.0562(7) Uani 1 1 d . . . . .
C3 C 0.2780(3) 0.6601(2) 0.1769(2) 0.0493(8) Uani 1 1 d . . . . .
C2 C 0.1735(4) 0.6696(3) 0.1811(3) 0.0659(12) Uani 1 1 d . . . . .
C4 C 0.3231(3) 0.5894(2) 0.19535(18) 0.0438(7) Uani 1 1 d . . . . .
C5 C 0.2576(3) 0.5231(3) 0.20821(18) 0.0499(9) Uani 1 1 d . . . . .
C6 C 0.2934(3) 0.4482(2) 0.2186(2) 0.0539(9) Uani 1 1 d . . . . .
H6A H 0.360782 0.439576 0.218318 0.065 Uiso 1 1 calc R U . . .
C7 C 0.2312(4) 0.3870(3) 0.2292(3) 0.0764(15) Uani 1 1 d . . . . .
H7A H 0.256124 0.337346 0.234854 0.092 Uiso 1 1 calc R U . . .
C8 C 0.1321(5) 0.4000(5) 0.2312(4) 0.105(2) Uani 1 1 d . . . . .
H8A H 0.089734 0.359019 0.239872 0.126 Uiso 1 1 calc R U . . .
C9 C 0.0944(4) 0.4729(5) 0.2207(4) 0.100(2) Uani 1 1 d . . . . .
H9A H 0.027038 0.481460 0.221922 0.120 Uiso 1 1 calc R U . . .
C10 C 0.1588(4) 0.5336(4) 0.2081(3) 0.0765(15) Uani 1 1 d . . . . .
C11 C 0.3399(3) 0.7222(2) 0.1504(2) 0.0528(9) Uani 1 1 d . . . . .
C12 C 0.2989(4) 0.7823(3) 0.0999(3) 0.0795(15) Uani 1 1 d . . . . .
H12A H 0.255222 0.758177 0.065522 0.119 Uiso 1 1 calc R U . . .
H12B H 0.351615 0.806858 0.075023 0.119 Uiso 1 1 calc R U . . .
H12C H 0.263493 0.820249 0.126743 0.119 Uiso 1 1 calc R U . . .
O21 O 0.4948(2) 0.6360(2) 0.56143(15) 0.0677(9) Uani 1 1 d . . . . .
O22 O 0.3773(3) 0.7155(3) 0.53216(19) 0.0883(12) Uani 1 1 d . . . . .
O23 O 0.5700(2) 0.59882(14) 0.35241(13) 0.0492(6) Uani 1 1 d . . . . .
O24 O 0.4127(2) 0.6824(2) 0.31413(15) 0.0609(7) Uani 1 1 d . . . . .
C22 C 0.4391(4) 0.6711(3) 0.5090(2) 0.0605(11) Uani 1 1 d . . . . .
C23 C 0.4594(3) 0.6561(2) 0.4340(2) 0.0469(8) Uani 1 1 d . . . . .
C24 C 0.5427(3) 0.61223(19) 0.41597(18) 0.0432(7) Uani 1 1 d . . . . .
C25 C 0.6004(3) 0.5774(2) 0.47472(18) 0.0456(8) Uani 1 1 d . . . . .
C26 C 0.6818(4) 0.5319(3) 0.4622(2) 0.0598(11) Uani 1 1 d . . . . .
H26A H 0.701880 0.523344 0.415300 0.072 Uiso 1 1 calc R U . . .
C27 C 0.7338(4) 0.4990(3) 0.5197(2) 0.0707(13) Uani 1 1 d . . . . .
H27A H 0.788466 0.468146 0.511528 0.085 Uiso 1 1 calc R U . . .
C28 C 0.7027(4) 0.5129(3) 0.5892(2) 0.0703(13) Uani 1 1 d . . . . .
H28A H 0.736905 0.490567 0.627695 0.084 Uiso 1 1 calc R U . . .
C29 C 0.6237(4) 0.5582(3) 0.6026(2) 0.0679(13) Uani 1 1 d . . . . .
H29A H 0.604466 0.567566 0.649607 0.082 Uiso 1 1 calc R U . . .
C30 C 0.5725(3) 0.5901(2) 0.54513(19) 0.0517(9) Uani 1 1 d . . . . .
C31 C 0.3932(3) 0.6852(3) 0.3786(2) 0.0547(9) Uani 1 1 d . . . . .
C32 C 0.2933(4) 0.7166(4) 0.3958(3) 0.0928(19) Uani 1 1 d . . . . .
H32A H 0.264194 0.685401 0.432424 0.139 Uiso 1 1 calc R U . . .
H32B H 0.252313 0.715578 0.353209 0.139 Uiso 1 1 calc R U . . .
H32C H 0.299542 0.768781 0.412638 0.139 Uiso 1 1 calc R U . . .
O41 O 0.6619(2) 0.98810(15) 0.31548(15) 0.0502(6) Uani 1 1 d . . . . .
O42 O 0.6924(3) 0.99053(16) 0.20186(17) 0.0612(8) Uani 1 1 d . . . . .
O43 O 0.5906(2) 0.75944(15) 0.31485(14) 0.0541(7) Uani 1 1 d . . . . .
O44 O 0.6299(2) 0.75751(14) 0.17707(14) 0.0499(6) Uani 1 1 d . . . . .
C42 C 0.6677(3) 0.9498(2) 0.2510(2) 0.0444(7) Uani 1 1 d . . . . .
C43 C 0.6429(2) 0.8690(2) 0.24810(19) 0.0395(7) Uani 1 1 d . . . . .
C44 C 0.6154(3) 0.8284(2) 0.31249(19) 0.0418(7) Uani 1 1 d . . . . .
C45 C 0.6158(3) 0.8741(2) 0.3794(2) 0.0467(8) Uani 1 1 d . . . . .
C46 C 0.5909(4) 0.8411(3) 0.4451(2) 0.0598(11) Uani 1 1 d . . . . .
H46A H 0.575375 0.788869 0.447121 0.072 Uiso 1 1 calc R U . . .
C47 C 0.5887(4) 0.8846(3) 0.5068(2) 0.0664(12) Uani 1 1 d . . . . .
H47A H 0.572180 0.862058 0.550344 0.080 Uiso 1 1 calc R U . . .
C48 C 0.6115(4) 0.9623(3) 0.5036(2) 0.0657(11) Uani 1 1 d . . . . .
H48A H 0.610586 0.991689 0.545414 0.079 Uiso 1 1 calc R U . . .
C49 C 0.6354(3) 0.9968(3) 0.4398(2) 0.0569(10) Uani 1 1 d . . . . .
H49A H 0.649471 1.049328 0.437762 0.068 Uiso 1 1 calc R U . . .
C50 C 0.6379(3) 0.9512(2) 0.37790(19) 0.0435(7) Uani 1 1 d . . . . .
C51 C 0.6488(3) 0.8269(2) 0.18126(19) 0.0437(7) Uani 1 1 d . . . . .
C52 C 0.6772(5) 0.8659(3) 0.1123(3) 0.0802(17) Uani 1 1 d . . . . .
H52A H 0.738748 0.892139 0.119295 0.120 Uiso 1 1 calc R U . . .
H52B H 0.627493 0.902653 0.098587 0.120 Uiso 1 1 calc R U . . .
H52C H 0.683468 0.827950 0.075032 0.120 Uiso 1 1 calc R U . . .
N1 N 0.5881(2) 0.50283(16) 0.21962(15) 0.0384(6) Uani 1 1 d . . . . .
N2 N 0.5940(2) 0.60453(18) 0.10650(15) 0.0439(6) Uani 1 1 d . . . . .
C61 C 0.5821(3) 0.4529(2) 0.2726(2) 0.0466(8) Uani 1 1 d . . . . .
H61A H 0.572560 0.472088 0.318720 0.056 Uiso 1 1 calc R U . . .
C62 C 0.5892(4) 0.3725(2) 0.2642(2) 0.0576(10) Uani 1 1 d . . . . .
H62A H 0.583381 0.339551 0.303435 0.069 Uiso 1 1 calc R U . . .
C63 C 0.6050(4) 0.3441(2) 0.1967(3) 0.0599(10) Uani 1 1 d . . . . .
H63A H 0.610556 0.291189 0.189462 0.072 Uiso 1 1 calc R U . . .
C64 C 0.6128(3) 0.3944(2) 0.1390(2) 0.0494(8) Uani 1 1 d . . . . .
C65 C 0.6314(4) 0.3680(3) 0.0671(3) 0.0627(11) Uani 1 1 d . . . . .
H65A H 0.639587 0.315483 0.058434 0.075 Uiso 1 1 calc R U . . .
C66 C 0.6368(4) 0.4179(3) 0.0128(2) 0.0641(12) Uani 1 1 d . . . . .
H66A H 0.649625 0.399425 -0.033095 0.077 Uiso 1 1 calc R U . . .
C67 C 0.6236(3) 0.4992(3) 0.0231(2) 0.0514(9) Uani 1 1 d . . . . .
C68 C 0.6286(4) 0.5517(3) -0.0330(2) 0.0638(11) Uani 1 1 d . . . . .
H68A H 0.640455 0.534638 -0.079520 0.077 Uiso 1 1 calc R U . . .
C69 C 0.6159(4) 0.6289(3) -0.0196(2) 0.0652(12) Uani 1 1 d . . . . .
H69A H 0.619174 0.664793 -0.056688 0.078 Uiso 1 1 calc R U . . .
C70 C 0.5979(4) 0.6528(3) 0.0515(2) 0.0582(10) Uani 1 1 d . . . . .
H70A H 0.588233 0.705138 0.060084 0.070 Uiso 1 1 calc R U . . .
C71 C 0.6068(2) 0.5278(2) 0.09331(17) 0.0412(7) Uani 1 1 d . . . . .
C72 C 0.6020(2) 0.47422(19) 0.15214(18) 0.0390(7) Uani 1 1 d . . . . .
O61 O 0.7304(2) 0.63524(16) 0.24862(16) 0.0489(6) Uani 1 1 d D . . . .
H611 H 0.770(3) 0.666(2) 0.231(3) 0.073 Uiso 1 1 d D U . . .
H612 H 0.758(3) 0.5933(15) 0.254(3) 0.073 Uiso 1 1 d D U . . .
O71 O 0.8858(3) 0.6903(3) 0.1600(2) 0.0842(11) Uani 1 1 d D . . . .
H711 H 0.890(5) 0.712(4) 0.120(2) 0.126 Uiso 1 1 d D U . . .
H712 H 0.946(2) 0.684(5) 0.174(4) 0.126 Uiso 1 1 d D U . . .
O72A O 0.6583(17) 0.1778(8) 0.1048(8) 0.116(8) Uani 0.25 1 d D . P A 1
H721 H 0.670(7) 0.208(4) 0.070(3) 0.174 Uiso 0.25 1 d D U P B 1
H722 H 0.607(4) 0.154(4) 0.092(5) 0.174 Uiso 0.25 1 d D U P C 1
O72B O 0.538(2) 0.1208(12) 0.103(2) 0.217(19) Uani 0.25 1 d D . P D 2
H723 H 0.516(6) 0.083(3) 0.079(4) 0.326 Uiso 0.25 1 d D U P E 2
H724 H 0.488(4) 0.140(4) 0.122(5) 0.326 Uiso 0.25 1 d D U P F 2

loop_
_atom_site_aniso_label
_atom_site_aniso_U_11
_atom_site_aniso_U_22
_atom_site_aniso_U_33
_atom_site_aniso_U_23
_atom_site_aniso_U_13
_atom_site_aniso_U_12
Eu1 0.04353(10) 0.03189(8) 0.02953(8) -0.00096(5) 0.00778(6) -0.00048(6)
O1 0.0411(17) 0.116(3) 0.089(3) 0.011(2) -0.0027(16) -0.0028(19)
O2 0.069(2) 0.115(3) 0.111(3) -0.004(3) -0.005(2) 0.039(2)
O3 0.0417(14) 0.0432(13) 0.0650(17) -0.0050(11) 0.0032(12) -0.0013(11)
O4 0.0625(18) 0.0525(15) 0.0535(16) 0.0083(12) 0.0021(13) 0.0070(13)
C3 0.048(2) 0.059(2) 0.0402(18) -0.0058(15) -0.0010(15) 0.0075(17)
C2 0.052(2) 0.085(3) 0.061(3) -0.012(2) -0.008(2) 0.015(2)
C4 0.0448(19) 0.053(2) 0.0330(15) -0.0067(13) 0.0003(13) 0.0007(15)
C5 0.050(2) 0.070(2) 0.0289(15) -0.0023(14) -0.0025(14) -0.0127(18)
C6 0.065(2) 0.059(2) 0.0377(17) 0.0008(16) -0.0034(16) -0.0124(19)
C7 0.089(4) 0.075(3) 0.065(3) 0.015(2) -0.017(3) -0.030(3)
C8 0.085(4) 0.117(5) 0.113(5) 0.037(4) -0.027(4) -0.052(4)
C9 0.046(3) 0.136(6) 0.117(5) 0.027(4) -0.010(3) -0.033(3)
C10 0.054(3) 0.123(5) 0.052(2) 0.008(3) -0.011(2) -0.012(3)
C11 0.065(3) 0.051(2) 0.0421(19) -0.0048(15) 0.0013(17) 0.0164(18)
C12 0.092(4) 0.075(3) 0.071(3) 0.017(2) -0.002(3) 0.029(3)
O21 0.0612(18) 0.111(3) 0.0317(13) -0.0147(14) 0.0143(13) -0.0059(17)
O22 0.082(2) 0.127(3) 0.0568(19) -0.036(2) 0.0221(17) 0.018(2)
O23 0.0740(18) 0.0417(12) 0.0323(11) 0.0002(9) 0.0162(11) 0.0070(12)
O24 0.0555(17) 0.086(2) 0.0412(14) -0.0067(14) 0.0083(12) 0.0042(16)
C22 0.064(3) 0.075(3) 0.043(2) -0.0174(18) 0.0207(19) -0.013(2)
C23 0.058(2) 0.0465(18) 0.0365(16) -0.0061(13) 0.0168(15) -0.0079(16)
C24 0.060(2) 0.0371(16) 0.0331(15) -0.0045(12) 0.0129(14) -0.0105(14)
C25 0.064(2) 0.0426(17) 0.0302(15) -0.0040(12) 0.0085(14) -0.0126(16)
C26 0.087(3) 0.060(2) 0.0330(17) -0.0025(15) 0.0082(18) 0.008(2)
C27 0.096(4) 0.069(3) 0.047(2) -0.003(2) -0.001(2) 0.020(3)
C28 0.095(4) 0.077(3) 0.039(2) 0.0036(19) -0.008(2) -0.010(3)
C29 0.069(3) 0.106(4) 0.0291(17) -0.001(2) 0.0035(17) -0.020(3)
C30 0.063(2) 0.060(2) 0.0332(16) -0.0055(15) 0.0093(16) -0.0179(18)
C31 0.054(2) 0.060(2) 0.051(2) -0.0090(17) 0.0228(18) -0.0053(18)
C32 0.076(4) 0.136(5) 0.067(3) 0.012(3) 0.023(3) 0.037(4)
O41 0.0544(15) 0.0420(13) 0.0544(15) -0.0060(11) 0.0060(12) -0.0076(11)
O42 0.082(2) 0.0444(14) 0.0573(17) 0.0037(12) 0.0096(15) -0.0163(14)
O43 0.079(2) 0.0430(13) 0.0404(13) -0.0038(10) 0.0119(13) -0.0133(13)
O44 0.0692(17) 0.0403(12) 0.0407(13) -0.0012(10) 0.0119(12) -0.0077(12)
C42 0.0412(17) 0.0441(17) 0.0482(19) -0.0004(14) 0.0035(14) -0.0037(14)
C43 0.0359(16) 0.0393(15) 0.0435(17) 0.0001(13) 0.0038(13) -0.0042(12)
C44 0.0406(17) 0.0448(17) 0.0402(17) -0.0039(13) 0.0031(13) -0.0018(13)
C45 0.0450(19) 0.0508(19) 0.0443(18) -0.0072(15) 0.0040(15) -0.0059(15)
C46 0.077(3) 0.059(2) 0.043(2) -0.0053(16) 0.0051(19) -0.015(2)
C47 0.081(3) 0.076(3) 0.043(2) -0.009(2) 0.007(2) -0.011(3)
C48 0.070(3) 0.078(3) 0.049(2) -0.018(2) 0.003(2) -0.003(2)
C49 0.060(2) 0.053(2) 0.057(2) -0.0163(18) 0.0014(19) -0.0025(18)
C50 0.0403(17) 0.0445(17) 0.0456(18) -0.0056(14) 0.0003(14) -0.0016(14)
C51 0.0459(19) 0.0455(17) 0.0399(17) 0.0022(13) 0.0058(14) -0.0060(14)
C52 0.136(5) 0.059(2) 0.047(2) 0.0010(19) 0.027(3) -0.028(3)
N1 0.0406(14) 0.0404(14) 0.0344(13) -0.0041(10) 0.0062(11) 0.0028(11)
N2 0.0499(17) 0.0489(16) 0.0331(13) -0.0022(11) 0.0061(12) -0.0056(13)
C61 0.055(2) 0.0414(17) 0.0438(18) -0.0007(14) 0.0081(15) 0.0016(15)
C62 0.076(3) 0.0412(18) 0.056(2) 0.0035(16) 0.007(2) 0.0002(19)
C63 0.075(3) 0.0402(19) 0.065(3) -0.0078(17) 0.005(2) 0.0035(18)
C64 0.047(2) 0.0484(19) 0.053(2) -0.0184(16) 0.0034(16) -0.0006(15)
C65 0.073(3) 0.057(2) 0.058(3) -0.026(2) 0.008(2) -0.002(2)
C66 0.072(3) 0.075(3) 0.046(2) -0.028(2) 0.010(2) 0.001(2)
C67 0.048(2) 0.070(2) 0.0366(17) -0.0133(16) 0.0061(15) -0.0037(18)
C68 0.072(3) 0.088(3) 0.0323(17) -0.0075(19) 0.0103(17) -0.003(2)
C69 0.078(3) 0.087(3) 0.0311(17) 0.0054(18) 0.0085(19) -0.012(3)
C70 0.076(3) 0.064(2) 0.0346(17) 0.0028(16) 0.0052(18) -0.011(2)
C71 0.0376(16) 0.0535(19) 0.0327(15) -0.0093(13) 0.0046(12) -0.0027(14)
C72 0.0352(15) 0.0427(16) 0.0393(16) -0.0096(12) 0.0055(12) -0.0008(12)
O61 0.0483(15) 0.0417(13) 0.0570(16) 0.0052(11) 0.0077(12) 0.0024(11)
O71 0.087(3) 0.079(2) 0.087(3) 0.024(2) 0.023(2) -0.003(2)
O72A 0.23(2) 0.058(8) 0.062(8) -0.007(6) -0.034(11) 0.085(12)
O72B 0.18(3) 0.059(12) 0.41(6) 0.09(2) -0.02(3) 0.009(15)

loop_
_atom_type_symbol
_atom_type_description
_atom_type_scat_dispersion_real
_atom_type_scat_dispersion_imag
_atom_type_scat_source
C C 0.0015 0.0009 'International Tables Vol C Tables 4.2.6.8 and 6.1.1.4'
H H 0.0000 0.0000 'International Tables Vol C Tables 4.2.6.8 and 6.1.1.4'
Eu Eu -0.3977 2.4351 'International Tables Vol C Tables 4.2.6.8 and 6.1.1.4'
N N 0.0030 0.0019 'International Tables Vol C Tables 4.2.6.8 and 6.1.1.4'
O O 0.0056 0.0036 'International Tables Vol C Tables 4.2.6.8 and 6.1.1.4'

loop_
_geom_angle_atom_site_label_1
_geom_angle_atom_site_label_2
_geom_angle_atom_site_label_3
_geom_angle
_geom_angle_site_symmetry_1
_geom_angle_site_symmetry_3
_geom_angle_publ_flag
O23 Eu1 O3 97.51(10) . . ?
O23 Eu1 O44 132.75(10) . . ?
O3 Eu1 O44 129.53(10) . . ?
O23 Eu1 O43 74.59(9) . . ?
O3 Eu1 O43 140.54(10) . . ?
O44 Eu1 O43 66.18(9) . . ?
O23 Eu1 O24 67.84(10) . . ?
O3 Eu1 O24 71.64(10) . . ?
O44 Eu1 O24 117.97(11) . . ?
O43 Eu1 O24 69.60(11) . . ?
O23 Eu1 O61 77.07(10) . . ?
O3 Eu1 O61 136.89(9) . . ?
O44 Eu1 O61 71.27(10) . . ?
O43 Eu1 O61 80.01(10) . . ?
O24 Eu1 O61 138.23(10) . . ?
O23 Eu1 O4 140.00(10) . . ?
O3 Eu1 O4 66.51(10) . . ?
O44 Eu1 O4 70.30(10) . . ?
O43 Eu1 O4 94.54(10) . . ?
O24 Eu1 O4 72.27(10) . . ?
O61 Eu1 O4 139.93(10) . . ?
O23 Eu1 N2 133.74(9) . . ?
O3 Eu1 N2 74.87(10) . . ?
O44 Eu1 N2 72.70(9) . . ?
O43 Eu1 N2 137.92(9) . . ?
O24 Eu1 N2 142.57(10) . . ?
O61 Eu1 N2 78.78(10) . . ?
O4 Eu1 N2 79.46(10) . . ?
O23 Eu1 N1 72.95(8) . . ?
O3 Eu1 N1 65.05(9) . . ?
O44 Eu1 N1 126.39(9) . . ?
O43 Eu1 N1 141.26(10) . . ?
O24 Eu1 N1 115.44(10) . . ?
O61 Eu1 N1 72.64(9) . . ?
O4 Eu1 N1 124.02(9) . . ?
N2 Eu1 N1 62.37(9) . . ?
C10 O1 C2 121.9(4) . . ?
C4 O3 Eu1 133.1(2) . . ?
C11 O4 Eu1 137.5(3) . . ?
C4 C3 C2 121.0(4) . . ?
C4 C3 C11 118.0(4) . . ?
C2 C3 C11 120.9(4) . . ?
O2 C2 O1 114.2(5) . . ?
O2 C2 C3 127.7(5) . . ?
O1 C2 C3 118.1(4) . . ?
O3 C4 C3 126.1(4) . . ?
O3 C4 C5 116.9(3) . . ?
C3 C4 C5 116.9(3) . . ?
C10 C5 C6 117.9(4) . . ?
C10 C5 C4 119.8(4) . . ?
C6 C5 C4 122.3(4) . . ?
C7 C6 C5 121.4(5) . . ?
C7 C6 H6A 119.3 . . ?
C5 C6 H6A 119.3 . . ?
C6 C7 C8 119.2(6) . . ?
C6 C7 H7A 120.4 . . ?
C8 C7 H7A 120.4 . . ?
C7 C8 C9 120.8(5) . . ?
C7 C8 H8A 119.6 . . ?
C9 C8 H8A 119.6 . . ?
C8 C9 C10 118.9(6) . . ?
C8 C9 H9A 120.6 . . ?
C10 C9 H9A 120.6 . . ?
C5 C10 O1 121.6(5) . . ?
C5 C10 C9 121.7(6) . . ?
O1 C10 C9 116.6(5) . . ?
O4 C11 C3 122.5(4) . . ?
O4 C11 C12 116.7(4) . . ?
C3 C11 C12 120.7(4) . . ?
C11 C12 H12A 109.5 . . ?
C11 C12 H12B 109.5 . . ?
H12A C12 H12B 109.5 . . ?
C11 C12 H12C 109.5 . . ?
H12A C12 H12C 109.5 . . ?
H12B C12 H12C 109.5 . . ?
C30 O21 C22 121.6(3) . . ?
C24 O23 Eu1 138.5(2) . . ?
C31 O24 Eu1 139.5(3) . . ?
O22 C22 O21 113.9(4) . . ?
O22 C22 C23 126.5(5) . . ?
O21 C22 C23 119.6(4) . . ?
C24 C23 C22 119.5(4) . . ?
C24 C23 C31 120.8(3) . . ?
C22 C23 C31 119.7(4) . . ?
O23 C24 C23 124.8(4) . . ?
O23 C24 C25 117.2(3) . . ?
C23 C24 C25 117.9(3) . . ?
C26 C25 C30 118.8(4) . . ?
C26 C25 C24 122.0(3) . . ?
C30 C25 C24 119.1(4) . . ?
C25 C26 C27 120.2(4) . . ?
C25 C26 H26A 119.9 . . ?
C27 C26 H26A 119.9 . . ?
C28 C27 C26 118.9(5) . . ?
C28 C27 H27A 120.6 . . ?
C26 C27 H27A 120.6 . . ?
C29 C28 C27 121.7(5) . . ?
C29 C28 H28A 119.1 . . ?
C27 C28 H28A 119.1 . . ?
C28 C29 C30 118.7(4) . . ?
C28 C29 H29A 120.6 . . ?
C30 C29 H29A 120.6 . . ?
O21 C30 C29 116.5(4) . . ?
O21 C30 C25 121.9(4) . . ?
C29 C30 C25 121.6(4) . . ?
O24 C31 C23 122.5(4) . . ?
O24 C31 C32 115.5(4) . . ?
C23 C31 C32 121.9(4) . . ?
C31 C32 H32A 109.5 . . ?
C31 C32 H32B 109.5 . . ?
H32A C32 H32B 109.5 . . ?
C31 C32 H32C 109.5 . . ?
H32A C32 H32C 109.5 . . ?
H32B C32 H32C 109.5 . . ?
C50 O41 C42 122.1(3) . . ?
C44 O43 Eu1 141.0(2) . . ?
C51 O44 Eu1 143.7(2) . . ?
O42 C42 O41 113.5(3) . . ?
O42 C42 C43 127.5(4) . . ?
O41 C42 C43 119.0(3) . . ?
C42 C43 C44 120.5(3) . . ?
C42 C43 C51 120.4(3) . . ?
C44 C43 C51 119.1(3) . . ?
O43 C44 C43 124.9(3) . . ?
O43 C44 C45 118.9(3) . . ?
C43 C44 C45 116.1(3) . . ?
C50 C45 C46 118.3(3) . . ?
C50 C45 C44 120.3(3) . . ?
C46 C45 C44 121.4(4) . . ?
C47 C46 C45 121.0(4) . . ?
C47 C46 H46A 119.5 . . ?
C45 C46 H46A 119.5 . . ?
C46 C47 C48 119.3(4) . . ?
C46 C47 H47A 120.3 . . ?
C48 C47 H47A 120.3 . . ?
C49 C48 C47 121.3(4) . . ?
C49 C48 H48A 119.4 . . ?
C47 C48 H48A 119.4 . . ?
C48 C49 C50 118.3(4) . . ?
C48 C49 H49A 120.9 . . ?
C50 C49 H49A 120.9 . . ?
C45 C50 O41 121.9(3) . . ?
C45 C50 C49 121.8(4) . . ?
O41 C50 C49 116.3(3) . . ?
O44 C51 C43 122.2(3) . . ?
O44 C51 C52 116.2(3) . . ?
C43 C51 C52 121.6(3) . . ?
C51 C52 H52A 109.5 . . ?
C51 C52 H52B 109.5 . . ?
H52A C52 H52B 109.5 . . ?
C51 C52 H52C 109.5 . . ?
H52A C52 H52C 109.5 . . ?
H52B C52 H52C 109.5 . . ?
C61 N1 C72 117.5(3) . . ?
C61 N1 Eu1 122.4(2) . . ?
C72 N1 Eu1 119.6(2) . . ?
C70 N2 C71 118.0(3) . . ?
C70 N2 Eu1 121.6(3) . . ?
C71 N2 Eu1 120.2(2) . . ?
N1 C61 C62 124.3(4) . . ?
N1 C61 H61A 117.8 . . ?
C62 C61 H61A 117.8 . . ?
C63 C62 C61 118.0(4) . . ?
C63 C62 H62A 121.0 . . ?
C61 C62 H62A 121.0 . . ?
C62 C63 C64 120.0(4) . . ?
C62 C63 H63A 120.0 . . ?
C64 C63 H63A 120.0 . . ?
C63 C64 C72 118.1(3) . . ?
C63 C64 C65 122.4(4) . . ?
C72 C64 C65 119.6(4) . . ?
C66 C65 C64 120.7(4) . . ?
C66 C65 H65A 119.7 . . ?
C64 C65 H65A 119.7 . . ?
C65 C66 C67 121.8(4) . . ?
C65 C66 H66A 119.1 . . ?
C67 C66 H66A 119.1 . . ?
C68 C67 C71 118.2(4) . . ?
C68 C67 C66 122.4(4) . . ?
C71 C67 C66 119.4(4) . . ?
C69 C68 C67 119.6(4) . . ?
C69 C68 H68A 120.2 . . ?
C67 C68 H68A 120.2 . . ?
C68 C69 C70 118.8(4) . . ?
C68 C69 H69A 120.6 . . ?
C70 C69 H69A 120.6 . . ?
N2 C70 C69 123.3(4) . . ?
N2 C70 H70A 118.4 . . ?
C69 C70 H70A 118.4 . . ?
N2 C71 C67 122.0(3) . . ?
N2 C71 C72 119.0(3) . . ?
C67 C71 C72 118.9(3) . . ?
N1 C72 C64 122.1(3) . . ?
N1 C72 C71 118.3(3) . . ?
C64 C72 C71 119.6(3) . . ?
Eu1 O61 H611 123(3) . . ?
Eu1 O61 H612 125(3) . . ?
H611 O61 H612 108(3) . . ?
H711 O71 H712 104(3) . . ?
H721 O72A H722 104.1(3) . . ?
H723 O72B H724 104.0(3) . . ?

loop_
_geom_bond_atom_site_label_1
_geom_bond_atom_site_label_2
_geom_bond_distance
_geom_bond_site_symmetry_2
_geom_bond_publ_flag
Eu1 O23 2.348(2) . ?
Eu1 O3 2.380(3) . ?
Eu1 O44 2.399(2) . ?
Eu1 O43 2.408(3) . ?
Eu1 O24 2.439(3) . ?
Eu1 O61 2.473(3) . ?
Eu1 O4 2.477(3) . ?
Eu1 N2 2.639(3) . ?
Eu1 N1 2.661(3) . ?
O1 C10 1.378(7) . ?
O1 C2 1.387(7) . ?
O2 C2 1.218(6) . ?
O3 C4 1.252(4) . ?
O4 C11 1.227(5) . ?
C3 C4 1.410(5) . ?
C3 C2 1.436(6) . ?
C3 C11 1.458(6) . ?
C4 C5 1.475(5) . ?
C5 C10 1.358(7) . ?
C5 C6 1.399(6) . ?
C6 C7 1.372(6) . ?
C6 H6A 0.9300 . ?
C7 C8 1.371(9) . ?
C7 H7A 0.9300 . ?
C8 C9 1.375(10) . ?
C8 H8A 0.9300 . ?
C9 C10 1.392(8) . ?
C9 H9A 0.9300 . ?
C11 C12 1.504(6) . ?
C12 H12A 0.9600 . ?
C12 H12B 0.9600 . ?
C12 H12C 0.9600 . ?
O21 C30 1.363(6) . ?
O21 C22 1.367(6) . ?
O22 C22 1.224(6) . ?
O23 C24 1.266(4) . ?
O24 C31 1.231(5) . ?
C22 C23 1.448(5) . ?
C23 C24 1.412(5) . ?
C23 C31 1.448(6) . ?
C24 C25 1.464(5) . ?
C25 C26 1.383(6) . ?
C25 C30 1.386(5) . ?
C26 C27 1.394(6) . ?
C26 H26A 0.9300 . ?
C27 C28 1.388(7) . ?
C27 H27A 0.9300 . ?
C28 C29 1.359(8) . ?
C28 H28A 0.9300 . ?
C29 C30 1.381(6) . ?
C29 H29A 0.9300 . ?
C31 C32 1.506(7) . ?
C32 H32A 0.9600 . ?
C32 H32B 0.9600 . ?
C32 H32C 0.9600 . ?
O41 C50 1.369(5) . ?
O41 C42 1.374(4) . ?
O42 C42 1.206(5) . ?
O43 C44 1.241(4) . ?
O44 C51 1.231(4) . ?
C42 C43 1.440(5) . ?
C43 C44 1.443(5) . ?
C43 C51 1.444(5) . ?
C44 C45 1.474(5) . ?
C45 C50 1.369(5) . ?
C45 C46 1.395(6) . ?
C46 C47 1.373(6) . ?
C46 H46A 0.9300 . ?
C47 C48 1.381(7) . ?
C47 H47A 0.9300 . ?
C48 C49 1.372(7) . ?
C48 H48A 0.9300 . ?
C49 C50 1.396(5) . ?
C49 H49A 0.9300 . ?
C51 C52 1.505(5) . ?
C52 H52A 0.9600 . ?
C52 H52B 0.9600 . ?
C52 H52C 0.9600 . ?
N1 C61 1.314(5) . ?
N1 C72 1.364(4) . ?
N2 C70 1.323(5) . ?
N2 C71 1.362(5) . ?
C61 C62 1.404(5) . ?
C61 H61A 0.9300 . ?
C62 C63 1.369(6) . ?
C62 H62A 0.9300 . ?
C63 C64 1.387(6) . ?
C63 H63A 0.9300 . ?
C64 C72 1.412(5) . ?
C64 C65 1.438(6) . ?
C65 C66 1.331(7) . ?
C65 H65A 0.9300 . ?
C66 C67 1.433(6) . ?
C66 H66A 0.9300 . ?
C67 C68 1.386(6) . ?
C67 C71 1.418(5) . ?
C68 C69 1.371(7) . ?
C68 H68A 0.9300 . ?
C69 C70 1.409(6) . ?
C69 H69A 0.9300 . ?
C70 H70A 0.9300 . ?
C71 C72 1.437(5) . ?
O61 H611 0.829(19) . ?
O61 H612 0.825(18) . ?
O71 H711 0.845(19) . ?
O71 H712 0.859(19) . ?
O72A H721 0.850(2) . ?
O72A H722 0.850(2) . ?
O72B H723 0.850(2) . ?
O72B H724 0.850(2) . ?

loop_
_geom_hbond_atom_site_label_D
_geom_hbond_atom_site_label_H
_geom_hbond_atom_site_label_A
_geom_hbond_distance_DH
_geom_hbond_distance_HA
_geom_hbond_distance_DA
_geom_hbond_angle_DHA
_geom_hbond_site_symmetry_A
_geom_hbond_publ_flag
C9 H9A O41 0.93 2.66 3.553(6) 162.2 2_545 yes
C61 H61A O23 0.93 2.28 2.936(4) 126.8 . yes
C70 H70A O44 0.93 2.41 2.982(5) 119.3 . yes
O61 H611 O71 0.829(19) 2.12(3) 2.868(4) 151(5) . yes
O61 H612 O41 0.825(18) 2.49(4) 3.182(4) 142(5) 2_645 yes
O61 H612 O42 0.825(18) 2.07(2) 2.864(4) 162(5) 2_645 yes
O71 H711 O22 0.845(19) 2.05(3) 2.882(5) 166(7) 4_675 yes
O71 H712 O2 0.859(19) 2.58(4) 3.351(6) 150(6) 1_655 yes

loop_
_geom_torsion_atom_site_label_1
_geom_torsion_atom_site_label_2
_geom_torsion_atom_site_label_3
_geom_torsion_atom_site_label_4
_geom_torsion
_geom_torsion_site_symmetry_1
_geom_torsion_site_symmetry_2
_geom_torsion_site_symmetry_3
_geom_torsion_site_symmetry_4
_geom_torsion_publ_flag
C10 O1 C2 O2 179.6(5) . . . . ?
C10 O1 C2 C3 -3.1(7) . . . . ?
C4 C3 C2 O2 172.0(5) . . . . ?
C11 C3 C2 O2 -10.7(8) . . . . ?
C4 C3 C2 O1 -5.0(6) . . . . ?
C11 C3 C2 O1 172.4(4) . . . . ?
Eu1 O3 C4 C3 36.7(5) . . . . ?
Eu1 O3 C4 C5 -146.7(3) . . . . ?
C2 C3 C4 O3 -174.4(4) . . . . ?
C11 C3 C4 O3 8.2(6) . . . . ?
C2 C3 C4 C5 9.1(5) . . . . ?
C11 C3 C4 C5 -168.3(3) . . . . ?
O3 C4 C5 C10 177.5(4) . . . . ?
C3 C4 C5 C10 -5.6(5) . . . . ?
O3 C4 C5 C6 -4.5(5) . . . . ?
C3 C4 C5 C6 172.4(3) . . . . ?
C10 C5 C6 C7 -0.8(6) . . . . ?
C4 C5 C6 C7 -178.8(4) . . . . ?
C5 C6 C7 C8 -1.5(7) . . . . ?
C6 C7 C8 C9 2.0(10) . . . . ?
C7 C8 C9 C10 -0.2(11) . . . . ?
C6 C5 C10 O1 179.8(4) . . . . ?
C4 C5 C10 O1 -2.1(6) . . . . ?
C6 C5 C10 C9 2.6(7) . . . . ?
C4 C5 C10 C9 -179.3(5) . . . . ?
C2 O1 C10 C5 6.7(7) . . . . ?
C2 O1 C10 C9 -176.0(5) . . . . ?
C8 C9 C10 C5 -2.1(10) . . . . ?
C8 C9 C10 O1 -179.5(6) . . . . ?
Eu1 O4 C11 C3 -3.9(6) . . . . ?
Eu1 O4 C11 C12 -179.2(3) . . . . ?
C4 C3 C11 O4 -23.3(5) . . . . ?
C2 C3 C11 O4 159.3(4) . . . . ?
C4 C3 C11 C12 151.9(4) . . . . ?
C2 C3 C11 C12 -25.5(6) . . . . ?
C30 O21 C22 O22 -174.3(4) . . . . ?
C30 O21 C22 C23 3.4(6) . . . . ?
O22 C22 C23 C24 170.5(5) . . . . ?
O21 C22 C23 C24 -6.8(6) . . . . ?
O22 C22 C23 C31 -10.4(7) . . . . ?
O21 C22 C23 C31 172.2(4) . . . . ?
Eu1 O23 C24 C23 22.5(6) . . . . ?
Eu1 O23 C24 C25 -159.6(3) . . . . ?
C22 C23 C24 O23 -176.4(4) . . . . ?
C31 C23 C24 O23 4.6(6) . . . . ?
C22 C23 C24 C25 5.7(5) . . . . ?
C31 C23 C24 C25 -173.4(3) . . . . ?
O23 C24 C25 C26 0.3(5) . . . . ?
C23 C24 C25 C26 178.4(4) . . . . ?
O23 C24 C25 C30 -179.4(3) . . . . ?
C23 C24 C25 C30 -1.3(5) . . . . ?
C30 C25 C26 C27 0.6(7) . . . . ?
C24 C25 C26 C27 -179.0(4) . . . . ?
C25 C26 C27 C28 -0.3(8) . . . . ?
C26 C27 C28 C29 -0.6(8) . . . . ?
C27 C28 C29 C30 1.0(8) . . . . ?
C22 O21 C30 C29 179.5(4) . . . . ?
C22 O21 C30 C25 1.1(6) . . . . ?
C28 C29 C30 O21 -179.0(4) . . . . ?
C28 C29 C30 C25 -0.6(7) . . . . ?
C26 C25 C30 O21 178.1(4) . . . . ?
C24 C25 C30 O21 -2.2(5) . . . . ?
C26 C25 C30 C29 -0.2(6) . . . . ?
C24 C25 C30 C29 179.5(4) . . . . ?
Eu1 O24 C31 C23 -9.7(7) . . . . ?
Eu1 O24 C31 C32 173.9(4) . . . . ?
C24 C23 C31 O24 -9.9(6) . . . . ?
C22 C23 C31 O24 171.0(4) . . . . ?
C24 C23 C31 C32 166.3(5) . . . . ?
C22 C23 C31 C32 -12.8(7) . . . . ?
C50 O41 C42 O42 -178.0(3) . . . . ?
C50 O41 C42 C43 3.3(5) . . . . ?
O42 C42 C43 C44 179.5(4) . . . . ?
O41 C42 C43 C44 -2.0(5) . . . . ?
O42 C42 C43 C51 2.0(6) . . . . ?
O41 C42 C43 C51 -179.6(3) . . . . ?
Eu1 O43 C44 C43 -8.9(7) . . . . ?
Eu1 O43 C44 C45 169.9(3) . . . . ?
C42 C43 C44 O43 178.1(4) . . . . ?
C51 C43 C44 O43 -4.3(6) . . . . ?
C42 C43 C44 C45 -0.7(5) . . . . ?
C51 C43 C44 C45 176.9(3) . . . . ?
O43 C44 C45 C50 -176.6(4) . . . . ?
C43 C44 C45 C50 2.3(5) . . . . ?
O43 C44 C45 C46 1.2(6) . . . . ?
C43 C44 C45 C46 -179.9(4) . . . . ?
C50 C45 C46 C47 -0.2(7) . . . . ?
C44 C45 C46 C47 -178.1(4) . . . . ?
C45 C46 C47 C48 0.2(8) . . . . ?
C46 C47 C48 C49 0.5(8) . . . . ?
C47 C48 C49 C50 -1.1(7) . . . . ?
C46 C45 C50 O41 -179.1(4) . . . . ?
C44 C45 C50 O41 -1.2(6) . . . . ?
C46 C45 C50 C49 -0.4(6) . . . . ?
C44 C45 C50 C49 177.5(4) . . . . ?
C42 O41 C50 C45 -1.7(5) . . . . ?
C42 O41 C50 C49 179.5(3) . . . . ?
C48 C49 C50 C45 1.1(6) . . . . ?
C48 C49 C50 O41 179.9(4) . . . . ?
Eu1 O44 C51 C43 17.4(7) . . . . ?
Eu1 O44 C51 C52 -161.7(4) . . . . ?
C42 C43 C51 O44 178.7(4) . . . . ?
C44 C43 C51 O44 1.1(6) . . . . ?
C42 C43 C51 C52 -2.3(6) . . . . ?
C44 C43 C51 C52 -179.9(4) . . . . ?
C72 N1 C61 C62 0.1(6) . . . . ?
Eu1 N1 C61 C62 171.8(3) . . . . ?
N1 C61 C62 C63 1.1(7) . . . . ?
C61 C62 C63 C64 -0.5(7) . . . . ?
C62 C63 C64 C72 -1.3(7) . . . . ?
C62 C63 C64 C65 178.7(5) . . . . ?
C63 C64 C65 C66 178.9(5) . . . . ?
C72 C64 C65 C66 -1.1(7) . . . . ?
C64 C65 C66 C67 -0.7(8) . . . . ?
C65 C66 C67 C68 -179.7(5) . . . . ?
C65 C66 C67 C71 1.8(7) . . . . ?
C71 C67 C68 C69 -1.0(7) . . . . ?
C66 C67 C68 C69 -179.5(5) . . . . ?
C67 C68 C69 C70 -0.1(8) . . . . ?
C71 N2 C70 C69 -0.9(7) . . . . ?
Eu1 N2 C70 C69 -176.7(4) . . . . ?
C68 C69 C70 N2 1.1(8) . . . . ?
C70 N2 C71 C67 -0.2(6) . . . . ?
Eu1 N2 C71 C67 175.6(3) . . . . ?
C70 N2 C71 C72 -179.4(4) . . . . ?
Eu1 N2 C71 C72 -3.6(4) . . . . ?
C68 C67 C71 N2 1.2(6) . . . . ?
C66 C67 C71 N2 179.8(4) . . . . ?
C68 C67 C71 C72 -179.7(4) . . . . ?
C66 C67 C71 C72 -1.0(6) . . . . ?
C61 N1 C72 C64 -2.0(5) . . . . ?
Eu1 N1 C72 C64 -173.9(3) . . . . ?
C61 N1 C72 C71 178.8(3) . . . . ?
Eu1 N1 C72 C71 6.9(4) . . . . ?
C63 C64 C72 N1 2.6(6) . . . . ?
C65 C64 C72 N1 -177.4(4) . . . . ?
C63 C64 C72 C71 -178.3(4) . . . . ?
C65 C64 C72 C71 1.7(6) . . . . ?
N2 C71 C72 N1 -2.3(5) . . . . ?
C67 C71 C72 N1 178.5(3) . . . . ?
N2 C71 C72 C64 178.5(3) . . . . ?
C67 C71 C72 C64 -0.7(5) . . . . ?
